data_7248656
loop_
_publ_author_name
'Ward, Jas S.'

_publ_section_title
;
 The atypical solubility of silver(i) pentafluorobenzoate and its use as a
 catch-and-release agent
;
_journal_issue 23
_journal_name_full CrystEngComm
_journal_page_first 3088
_journal_page_last 3097
_journal_paper_doi 10.1039/D4CE00441H
_journal_volume 26
_journal_year 2024
_chemical_formula_moiety 'C15 H10 Ag F5 O2'
_chemical_formula_sum 'C15 H10 Ag F5 O2'
_chemical_formula_weight 425.10
_space_group_crystal_system monoclinic
_space_group_IT_number 14
_space_group_name_Hall '-P 2yn'
_space_group_name_H-M_alt 'P 1 21/n 1'
_atom_sites_solution_hydrogens geom
_atom_sites_solution_primary dual
_audit_creation_date 2023-11-08
_audit_creation_method
;
Olex2 1.2
(compiled 2018.05.29 svn.r3508 for OlexSys, GUI svn.r5506)
;
_audit_update_record
;
2023-11-24 deposited with the CCDC.	2024-05-20 downloaded from the CCDC.
;
_cell_angle_alpha 90
_cell_angle_beta 97.036(2)
_cell_angle_gamma 90
_cell_formula_units_Z 4
_cell_length_a 5.69500(10)
_cell_length_b 17.0008(3)
_cell_length_c 14.7939(3)
_cell_measurement_reflns_used 9567
_cell_measurement_temperature 120.00(10)
_cell_measurement_theta_max 76.2570
_cell_measurement_theta_min 3.9660
_cell_volume 1421.55(5)
_computing_cell_refinement 'CrysAlisPro 1.171.42.89a (Rigaku OD, 2023)'
_computing_data_collection 'CrysAlisPro 1.171.42.89a (Rigaku OD, 2023)'
_computing_data_reduction 'CrysAlisPro 1.171.42.89a (Rigaku OD, 2023)'
_computing_molecular_graphics 'Olex2 (Dolomanov et al., 2009)'
_computing_publication_material 'Olex2 (Dolomanov et al., 2009)'
_computing_structure_refinement 'ShelXL (Sheldrick, 2015)'
_computing_structure_solution 'ShelXT (Sheldrick, 2015)'
_diffrn_ambient_environment N~2~
_diffrn_ambient_temperature 120.00(10)
_diffrn_detector 'Hybrid Pixel Array Detector'
_diffrn_detector_area_resol_mean 10.0000
_diffrn_detector_type 'HyPix-Arc 100'
_diffrn_measured_fraction_theta_full 0.999
_diffrn_measured_fraction_theta_max 0.998
_diffrn_measurement_details
;
List of Runs (angles in degrees, time in seconds):

  # Type    Start    End  Width  t~exp~   \w     \q     \k     \f   Frames
#--------------------------------------------------------------------------
  1  \w    -37.00  -5.00   0.50    0.10    --  -89.36  45.00 -90.00   64
  2  \w    -51.00  -7.00   0.50    0.10    --  -89.36  55.00  -6.00   88
  3  \w    -37.00  -5.00   0.50    0.10    --  -89.36  45.00  60.00   64
  4  \w    -37.00  -5.00   0.50    0.10    --  -89.36  45.00  90.00   64
  5  \w    -37.00  -5.00   0.50    0.10    --  -89.36  45.00 120.00   64
  6  \w    -37.00  -5.00   0.50    0.10    --  -89.36  45.00 150.00   64
  7  \w    -37.00  -5.00   0.50    0.10    --  -89.36  45.00-180.00   64
  8  \w     -4.00  45.00   0.50    0.05    --  -41.67  19.00 -30.00   98
  9  \w     -4.00  45.00   0.50    0.05    --  -41.67  19.00 -90.00   98
 10  \w    -51.00  40.00   0.50    0.05    --  -41.67  55.00  -6.00  182
 11  \w     -4.00  45.00   0.50    0.05    --  -41.67  19.00  60.00   98
 12  \w     -4.00  45.00   0.50    0.05    --  -41.67  19.00 120.00   98
 13  \w      5.00 116.00   0.50    0.05    --   42.36  77.00  60.00  222
 14  \w     82.00 176.00   0.50    0.10    --  113.01  61.00 -90.00  188
 15  \w     87.00 176.00   0.50    0.10    --  113.01  45.00 -60.00  178
 16  \w     84.00 176.00   0.50    0.10    --  113.01  55.00  -6.00  184
 17  \w     13.00 124.00   0.50    0.05    --   42.36  55.00  -6.00  222
 18  \w     32.00 105.00   0.50    0.10    --  113.01 -95.00-180.00  146
 19  \w     32.00 105.00   0.50    0.10    --  113.01 -95.00-120.00  146
 20  \w     46.00 129.00   0.50    0.05    --   42.36-178.00 -90.00  166
 21  \w     33.00 111.00   0.50    0.10    --  113.01-125.00 150.00  156
 22  \w     33.00  86.00   0.50    0.10    --  113.01 -61.00  60.00  106
 23  \w     33.00  86.00   0.50    0.10    --  113.01 -61.00 120.00  106
 24  \w     33.00  86.00   0.50    0.10    --  113.01 -61.00 -60.00  106
 25  \w     33.00  86.00   0.50    0.10    --  113.01 -61.00-120.00  106
 26  \w     31.00  76.00   0.50    0.10    --  113.01 -55.00-149.00   90
 27  \w     33.00  86.00   0.50    0.10    --  113.01 -61.00-180.00  106
 28  \w     28.00  62.00   0.50    0.10    --  113.01 -45.00-120.00   68
 29  \w    -45.00  29.00   0.50    0.05    --   42.36 -19.00  60.00  148
 30  \w     28.00  62.00   0.50    0.10    --  113.01 -45.00 150.00   68
 31  \w     28.00  62.00   0.50    0.10    --  113.01 -45.00  90.00   68
 32  \w     28.00  62.00   0.50    0.10    --  113.01 -45.00  60.00   68
 33  \w    -39.00  72.00   0.50    0.05    --   42.36 -55.00-149.00  222
 34  \w   -123.00 -12.00   0.50    0.05    --  -41.67 -55.00-149.00  222
 35  \w   -171.00 -60.00   0.50    0.10    --  -89.36 -55.00-149.00  222
 36  \w   -169.00 -74.00   0.50    0.10    --  -89.36-125.00-180.00  190
 37  \w   -115.00  -4.00   0.50    0.05    --  -41.67 -77.00 120.00  222
;
_diffrn_measurement_device 'four-circle diffractometer'
_diffrn_measurement_device_type 'XtaLAB Synergy R, HyPix-Arc 100'
_diffrn_measurement_method '\w scans'
_diffrn_orient_matrix_type 'CrysAlisPro convention (1999,Acta A55,543-557)'
_diffrn_orient_matrix_UB_11 -0.2697210000
_diffrn_orient_matrix_UB_12 0.0130474000
_diffrn_orient_matrix_UB_13 -0.0105477000
_diffrn_orient_matrix_UB_21 -0.0298015000
_diffrn_orient_matrix_UB_22 -0.0584070000
_diffrn_orient_matrix_UB_23 -0.0801338000
_diffrn_orient_matrix_UB_31 -0.0260399000
_diffrn_orient_matrix_UB_32 -0.0681239000
_diffrn_orient_matrix_UB_33 0.0667639000
_diffrn_radiation_monochromator mirror
_diffrn_radiation_probe x-ray
_diffrn_radiation_type CuK\a
_diffrn_radiation_wavelength 1.54184
_diffrn_reflns_av_R_equivalents 0.0434
_diffrn_reflns_av_unetI/netI 0.0291
_diffrn_reflns_Laue_measured_fraction_full 0.999
_diffrn_reflns_Laue_measured_fraction_max 0.998
_diffrn_reflns_limit_h_max 7
_diffrn_reflns_limit_h_min -6
_diffrn_reflns_limit_k_max 17
_diffrn_reflns_limit_k_min -21
_diffrn_reflns_limit_l_max 18
_diffrn_reflns_limit_l_min -18
_diffrn_reflns_number 17363
_diffrn_reflns_point_group_measured_fraction_full 0.999
_diffrn_reflns_point_group_measured_fraction_max 0.998
_diffrn_reflns_theta_full 67.684
_diffrn_reflns_theta_max 74.499
_diffrn_reflns_theta_min 3.978
_diffrn_source 'Rotating-anode X-ray tube'
_diffrn_source_type 'PhotonJet R (Cu) X-ray Source'
_exptl_absorpt_coefficient_mu 12.002
_exptl_absorpt_correction_T_max 1.000
_exptl_absorpt_correction_T_min 0.162
_exptl_absorpt_correction_type gaussian
_exptl_absorpt_process_details
;
CrysAlisPro 1.171.42.89a (Rigaku Oxford Diffraction, 2023)
Numerical absorption correction based on gaussian integration over
a multifaceted crystal model
Empirical absorption correction using spherical harmonics,
implemented in SCALE3 ABSPACK scaling algorithm.
;
_exptl_crystal_colour colourless
_exptl_crystal_colour_primary colourless
_exptl_crystal_density_diffrn 1.986
_exptl_crystal_description needle
_exptl_crystal_F_000 832
_exptl_crystal_recrystallization_method 'Re-crystallisation from solvent: p-xylene/pentane'
_exptl_crystal_size_max 0.309
_exptl_crystal_size_mid 0.031
_exptl_crystal_size_min 0.017
_refine_diff_density_max 0.456
_refine_diff_density_min -0.693
_refine_diff_density_rms 0.077
_refine_ls_extinction_method none
_refine_ls_goodness_of_fit_ref 1.052
_refine_ls_hydrogen_treatment constr
_refine_ls_matrix_type full
_refine_ls_number_parameters 210
_refine_ls_number_reflns 2902
_refine_ls_number_restraints 0
_refine_ls_restrained_S_all 1.052
_refine_ls_R_factor_all 0.0260
_refine_ls_R_factor_gt 0.0232
_refine_ls_shift/su_max 0.003
_refine_ls_shift/su_mean 0.000
_refine_ls_structure_factor_coef Fsqd
_refine_ls_weighting_details 'w=1/[\s^2^(Fo^2^)+(0.0271P)^2^+0.9506P] where P=(Fo^2^+2Fc^2^)/3'
_refine_ls_weighting_scheme calc
_refine_ls_wR_factor_gt 0.0579
_refine_ls_wR_factor_ref 0.0592
_reflns_Friedel_coverage 0.000
_reflns_number_gt 2660
_reflns_number_total 2902
_reflns_threshold_expression 'I > 2\s(I)'
_cod_data_source_file d4ce00441h2.cif
_cod_data_source_block 1_pXylene
_cod_depositor_comments 'Adding full bibliography for 7248652--7248666.cif.'
_cod_database_code 7248656
_shelxl_version_number 2014/6
_shelx_space_group_comment
;
The symmetry employed for this shelxl refinement is uniquely defined
by the following loop, which should always be used as a source of
symmetry information in preference to the above space-group names.
They are only intended as comments.
;
_shelx_estimated_absorpt_t_max 0.822
_shelx_estimated_absorpt_t_min 0.119
_diffrn_oxdiff_digest_frames
;
01c0c8cffd0ba0c9bce91114ead3f636c8047720723
;
_reflns_odcompleteness_completeness 99.80
_reflns_odcompleteness_iscentric 1
_reflns_odcompleteness_theta 74.33
_olex2_refinement_description
;
1. Fixed Uiso
 At 1.2 times of:
  All C(H) groups
 At 1.5 times of:
  All C(H,H,H) groups
2.a Aromatic/amide H refined with riding coordinates:
 C102(H102), C103(H103), C105(H105), C106(H106)
2.b Idealised Me refined as rotating group:
 C107(H10A,H10B,H10C), C108(H10D,H10E,H10F)
;
_olex2_submission_special_instructions 'No special instructions were received'
_oxdiff_exptl_absorpt_empirical_details
;
Empirical correction (ABSPACK) includes:
- Absorption correction using spherical harmonics
- Frame scaling
;
_oxdiff_exptl_absorpt_empirical_full_max 1.316
_oxdiff_exptl_absorpt_empirical_full_min 0.777

loop_
_space_group_symop_operation_xyz
'x, y, z'
'-x+1/2, y+1/2, -z+1/2'
'-x, -y, -z'
'x-1/2, -y-1/2, z-1/2'

loop_
_atom_site_label
_atom_site_type_symbol
_atom_site_fract_x
_atom_site_fract_y
_atom_site_fract_z
_atom_site_U_iso_or_equiv
_atom_site_adp_type
_atom_site_occupancy
_atom_site_site_symmetry_order
_atom_site_calc_flag
_atom_site_refinement_flags_posn
_atom_site_refinement_flags_adp
_atom_site_refinement_flags_occupancy
_atom_site_disorder_assembly
_atom_site_disorder_group
Ag1 Ag 0.31603(3) 0.49055(2) 0.56048(2) 0.02197(7) Uani 1 1 d . . . . .
F20 F 0.8023(3) 0.51241(9) 0.83919(10) 0.0332(4) Uani 1 1 d . . . . .
F21 F 1.1400(3) 0.56410(11) 0.96819(9) 0.0414(4) Uani 1 1 d . . . . .
F22 F 1.4955(3) 0.65658(9) 0.92313(9) 0.0311(3) Uani 1 1 d . . . . .
F23 F 1.4995(2) 0.70334(8) 0.74782(9) 0.0264(3) Uani 1 1 d . . . . .
F24 F 1.1592(2) 0.65721(8) 0.61883(9) 0.0245(3) Uani 1 1 d . . . . .
O11 O 0.5837(3) 0.54422(10) 0.66149(10) 0.0223(3) Uani 1 1 d . . . . .
O13 O 0.8835(3) 0.52628(10) 0.57817(10) 0.0208(3) Uani 1 1 d . . . . .
C12 C 0.7958(4) 0.54751(13) 0.64819(14) 0.0174(4) Uani 1 1 d . . . . .
C14 C 0.9701(4) 0.58161(13) 0.72380(15) 0.0185(4) Uani 1 1 d . . . . .
C15 C 0.9689(4) 0.56101(15) 0.81430(16) 0.0234(5) Uani 1 1 d . . . . .
C16 C 1.1426(5) 0.58641(15) 0.88164(16) 0.0267(5) Uani 1 1 d . . . . .
C17 C 1.3227(4) 0.63365(14) 0.85900(16) 0.0231(5) Uani 1 1 d . . . . .
C18 C 1.3252(4) 0.65703(13) 0.77002(15) 0.0200(5) Uani 1 1 d . . . . .
C19 C 1.1495(4) 0.63166(13) 0.70430(15) 0.0184(4) Uani 1 1 d . . . . .
C101 C 0.3813(5) 0.30850(14) 0.57657(17) 0.0256(5) Uani 1 1 d . . . . .
C102 C 0.1796(4) 0.34699(14) 0.60043(17) 0.0238(5) Uani 1 1 d . . . . .
H102 H 0.0479 0.3555 0.5555 0.029 Uiso 1 1 calc R . . . .
C103 C 0.1707(4) 0.37284(14) 0.68930(17) 0.0247(5) Uani 1 1 d . . . . .
H103 H 0.0334 0.3994 0.7039 0.030 Uiso 1 1 calc R . . . .
C104 C 0.3598(5) 0.36054(14) 0.75745(17) 0.0258(5) Uani 1 1 d . . . . .
C105 C 0.5582(5) 0.32305(15) 0.73310(18) 0.0285(5) Uani 1 1 d . . . . .
H105 H 0.6900 0.3147 0.7780 0.034 Uiso 1 1 calc R . . . .
C106 C 0.5695(5) 0.29731(15) 0.64445(17) 0.0277(5) Uani 1 1 d . . . . .
H106 H 0.7084 0.2716 0.6301 0.033 Uiso 1 1 calc R . . . .
C107 C 0.3885(5) 0.27694(17) 0.48161(17) 0.0321(6) Uani 1 1 d . . . . .
H10A H 0.2312 0.2577 0.4572 0.048 Uiso 1 1 calc GR . . . .
H10B H 0.5025 0.2336 0.4836 0.048 Uiso 1 1 calc GR . . . .
H10C H 0.4365 0.3190 0.4424 0.048 Uiso 1 1 calc GR . . . .
C108 C 0.3447(6) 0.38569(18) 0.85434(19) 0.0375(6) Uani 1 1 d . . . . .
H10D H 0.4392 0.4334 0.8678 0.056 Uiso 1 1 calc GR . . . .
H10E H 0.4058 0.3436 0.8960 0.056 Uiso 1 1 calc GR . . . .
H10F H 0.1794 0.3964 0.8622 0.056 Uiso 1 1 calc GR . . . .

loop_
_atom_site_aniso_label
_atom_site_aniso_U_11
_atom_site_aniso_U_22
_atom_site_aniso_U_33
_atom_site_aniso_U_23
_atom_site_aniso_U_13
_atom_site_aniso_U_12
Ag1 0.01552(11) 0.02910(11) 0.02023(10) -0.00620(6) -0.00211(7) -0.00099(6)
F20 0.0323(9) 0.0455(9) 0.0216(7) 0.0030(6) 0.0023(6) -0.0195(7)
F21 0.0528(10) 0.0547(10) 0.0144(7) 0.0045(7) -0.0047(7) -0.0201(8)
F22 0.0294(8) 0.0384(8) 0.0224(7) -0.0060(6) -0.0096(6) -0.0082(6)
F23 0.0212(7) 0.0298(7) 0.0285(7) -0.0055(6) 0.0035(6) -0.0102(6)
F24 0.0247(7) 0.0309(7) 0.0177(6) 0.0011(5) 0.0014(5) -0.0061(6)
O11 0.0151(8) 0.0302(9) 0.0214(8) -0.0047(7) 0.0008(6) -0.0024(7)
O13 0.0162(8) 0.0297(8) 0.0158(7) -0.0050(6) -0.0004(6) 0.0000(7)
C12 0.0156(11) 0.0195(10) 0.0161(10) -0.0012(8) -0.0014(8) -0.0002(8)
C14 0.0165(11) 0.0212(10) 0.0173(10) -0.0043(8) -0.0005(8) 0.0008(9)
C15 0.0214(12) 0.0289(12) 0.0200(11) 0.0000(9) 0.0027(9) -0.0055(10)
C16 0.0322(14) 0.0313(12) 0.0157(10) -0.0002(9) -0.0009(10) -0.0044(11)
C17 0.0204(12) 0.0273(12) 0.0196(11) -0.0049(9) -0.0057(9) -0.0007(9)
C18 0.0174(11) 0.0205(10) 0.0221(11) -0.0043(9) 0.0027(9) -0.0014(9)
C19 0.0184(11) 0.0206(10) 0.0162(10) -0.0020(8) 0.0027(8) 0.0013(9)
C101 0.0252(13) 0.0230(11) 0.0283(12) 0.0083(10) 0.0026(10) -0.0030(10)
C102 0.0163(11) 0.0258(11) 0.0277(12) 0.0073(10) -0.0029(9) -0.0023(9)
C103 0.0206(12) 0.0239(11) 0.0295(12) 0.0067(10) 0.0028(10) 0.0005(9)
C104 0.0276(13) 0.0219(11) 0.0267(12) 0.0040(9) -0.0018(10) -0.0038(10)
C105 0.0239(13) 0.0297(12) 0.0300(13) 0.0086(10) -0.0046(10) 0.0001(10)
C106 0.0218(13) 0.0283(12) 0.0327(13) 0.0081(10) 0.0022(10) 0.0021(10)
C107 0.0337(15) 0.0358(14) 0.0273(12) 0.0044(11) 0.0064(11) 0.0012(12)
C108 0.0408(17) 0.0402(16) 0.0295(14) -0.0023(12) -0.0033(12) -0.0004(13)

loop_
_atom_type_symbol
_atom_type_description
_atom_type_scat_dispersion_real
_atom_type_scat_dispersion_imag
_atom_type_scat_source
C C 0.0181 0.0091 'International Tables Vol C Tables 4.2.6.8 and 6.1.1.4'
H H 0.0000 0.0000 'International Tables Vol C Tables 4.2.6.8 and 6.1.1.4'
Ag Ag 0.1306 4.2820 'International Tables Vol C Tables 4.2.6.8 and 6.1.1.4'
F F 0.0727 0.0534 'International Tables Vol C Tables 4.2.6.8 and 6.1.1.4'
O O 0.0492 0.0322 'International Tables Vol C Tables 4.2.6.8 and 6.1.1.4'

loop_
_exptl_crystal_face_index_h
_exptl_crystal_face_index_k
_exptl_crystal_face_index_l
_exptl_crystal_face_perp_dist
0 -6 -8 0.0093
0 6 8 0.0073
4 1 0 0.1498
-4 -1 0 0.1498
0 -8 6 0.0177
0 8 -6 0.0097

loop_
_geom_angle_atom_site_label_1
_geom_angle_atom_site_label_2
_geom_angle_atom_site_label_3
_geom_angle
_geom_angle_site_symmetry_1
_geom_angle_site_symmetry_3
_geom_angle_publ_flag
O11 Ag1 Ag1 83.20(4) . 3_666 ?
O11 Ag1 O13 115.11(5) . 1_455 ?
O11 Ag1 O13 155.24(6) . 3_666 ?
O11 Ag1 C102 115.38(7) . . ?
O13 Ag1 Ag1 142.89(4) 1_455 3_666 ?
O13 Ag1 Ag1 77.03(4) 3_666 3_666 ?
O13 Ag1 O13 74.89(6) 3_666 1_455 ?
O13 Ag1 C102 87.52(7) 3_666 . ?
O13 Ag1 C102 83.38(7) 1_455 . ?
C102 Ag1 Ag1 119.17(6) . 3_666 ?
C12 O11 Ag1 121.01(14) . . ?
Ag1 O13 Ag1 105.11(6) 3_666 1_655 ?
C12 O13 Ag1 129.17(14) . 1_655 ?
C12 O13 Ag1 125.71(14) . 3_666 ?
O11 C12 O13 127.4(2) . . ?
O11 C12 C14 117.34(19) . . ?
O13 C12 C14 115.30(19) . . ?
C15 C14 C12 122.4(2) . . ?
C15 C14 C19 116.6(2) . . ?
C19 C14 C12 120.89(19) . . ?
F20 C15 C14 120.5(2) . . ?
F20 C15 C16 117.5(2) . . ?
C16 C15 C14 122.0(2) . . ?
F21 C16 C15 120.6(2) . . ?
F21 C16 C17 119.7(2) . . ?
C17 C16 C15 119.7(2) . . ?
F22 C17 C16 120.2(2) . . ?
F22 C17 C18 120.1(2) . . ?
C16 C17 C18 119.8(2) . . ?
F23 C18 C17 119.9(2) . . ?
F23 C18 C19 120.5(2) . . ?
C19 C18 C17 119.6(2) . . ?
F24 C19 C14 120.7(2) . . ?
F24 C19 C18 116.9(2) . . ?
C18 C19 C14 122.4(2) . . ?
C102 C101 C107 121.1(2) . . ?
C106 C101 C102 117.7(2) . . ?
C106 C101 C107 121.2(2) . . ?
Ag1 C102 H102 86.1 . . ?
C101 C102 Ag1 95.86(15) . . ?
C101 C102 H102 119.7 . . ?
C103 C102 Ag1 88.02(15) . . ?
C103 C102 C101 120.7(2) . . ?
C103 C102 H102 119.7 . . ?
C102 C103 H103 119.4 . . ?
C102 C103 C104 121.3(2) . . ?
C104 C103 H103 119.4 . . ?
C103 C104 C108 121.0(2) . . ?
C105 C104 C103 117.6(2) . . ?
C105 C104 C108 121.4(2) . . ?
C104 C105 H105 119.2 . . ?
C104 C105 C106 121.6(2) . . ?
C106 C105 H105 119.2 . . ?
C101 C106 C105 121.2(2) . . ?
C101 C106 H106 119.4 . . ?
C105 C106 H106 119.4 . . ?
C101 C107 H10A 109.5 . . ?
C101 C107 H10B 109.5 . . ?
C101 C107 H10C 109.5 . . ?
H10A C107 H10B 109.5 . . ?
H10A C107 H10C 109.5 . . ?
H10B C107 H10C 109.5 . . ?
C104 C108 H10D 109.5 . . ?
C104 C108 H10E 109.5 . . ?
C104 C108 H10F 109.5 . . ?
H10D C108 H10E 109.5 . . ?
H10D C108 H10F 109.5 . . ?
H10E C108 H10F 109.5 . . ?

loop_
_geom_bond_atom_site_label_1
_geom_bond_atom_site_label_2
_geom_bond_distance
_geom_bond_site_symmetry_2
_geom_bond_publ_flag
Ag1 Ag1 2.9351(3) 3_666 ?
Ag1 O11 2.1981(15) . ?
Ag1 O13 2.2382(16) 3_666 ?
Ag1 O13 2.5813(17) 1_455 ?
Ag1 C102 2.650(2) . ?
F20 C15 1.343(3) . ?
F21 C16 1.337(3) . ?
F22 C17 1.338(3) . ?
F23 C18 1.339(3) . ?
F24 C19 1.344(3) . ?
O11 C12 1.249(3) . ?
O13 Ag1 2.5813(16) 1_655 ?
O13 Ag1 2.2381(15) 3_666 ?
O13 C12 1.257(3) . ?
C12 C14 1.517(3) . ?
C14 C15 1.385(3) . ?
C14 C19 1.387(3) . ?
C15 C16 1.384(3) . ?
C16 C17 1.376(4) . ?
C17 C18 1.377(3) . ?
C18 C19 1.376(3) . ?
C101 C102 1.404(4) . ?
C101 C106 1.389(4) . ?
C101 C107 1.509(3) . ?
C102 H102 0.9500 . ?
C102 C103 1.393(4) . ?
C103 H103 0.9500 . ?
C103 C104 1.398(3) . ?
C104 C105 1.383(4) . ?
C104 C108 1.508(4) . ?
C105 H105 0.9500 . ?
C105 C106 1.392(4) . ?
C106 H106 0.9500 . ?
C107 H10A 0.9800 . ?
C107 H10B 0.9800 . ?
C107 H10C 0.9800 . ?
C108 H10D 0.9800 . ?
C108 H10E 0.9800 . ?
C108 H10F 0.9800 . ?

loop_
_exptl_oxdiff_crystal_face_indexfrac_h
_exptl_oxdiff_crystal_face_indexfrac_k
_exptl_oxdiff_crystal_face_indexfrac_l
_exptl_oxdiff_crystal_face_x
_exptl_oxdiff_crystal_face_y
_exptl_oxdiff_crystal_face_z
-0.0383 -5.5230 -8.2464 0.0252 0.9845 -0.1733
0.0383 5.5230 8.2464 -0.0252 -0.9845 0.1733
3.6451 1.2695 -0.0251 -0.9663 -0.1808 -0.1831
-3.6451 -1.2695 0.0251 0.9663 0.1808 0.1831
-0.0522 -8.2341 6.3565 -0.1604 -0.0269 0.9867
0.0522 8.2341 -6.3565 0.1604 0.0269 -0.9867
